data_1549666
loop_
_publ_author_name
'Djand\'e, Abdoulaye'
'Abou, Akoun'
'Kini, F\'elix'
'Kambo, Konan Ren\'e'
'Giorgi, Michel'

_publ_section_title
;
 2-Oxo-2<i>H</i>-chromen-7-yl 4-methylbenzoate
;
_journal_coeditor_code BH4038
_journal_issue 7
_journal_name_full IUCrData
_journal_page_first x180927
_journal_paper_doi 10.1107/S2414314618009276
_journal_volume 3
_journal_year 2018
_chemical_formula_iupac 'C17 H12 O4'
_chemical_formula_moiety 'C17 H12 O4'
_chemical_formula_sum 'C17 H12 O4'
_chemical_formula_weight 280.27
_chemical_melting_point 435
_chemical_melting_point_gt 435
_chemical_melting_point_lt 436
_chemical_name_systematic
;
2-Oxo-2<i>H</i>-chromen-7-yl 4-methylbenzoate
;
_space_group_crystal_system monoclinic
_space_group_IT_number 7
_space_group_name_Hall 'P -2yc'
_space_group_name_H-M_alt 'P 1 c 1'
_symmetry_space_group_name_Hall 'P -2yc'
_symmetry_space_group_name_H-M 'P 1 c 1'
_atom_sites_solution_hydrogens geom
_atom_sites_solution_primary direct
_atom_sites_solution_secondary difmap
_audit_creation_method SHELXL-2014/7
_cell_angle_alpha 90
_cell_angle_beta 90.751(3)
_cell_angle_gamma 90
_cell_formula_units_Z 2
_cell_length_a 5.7029(2)
_cell_length_b 4.03460(10)
_cell_length_c 28.9081(10)
_cell_measurement_reflns_used 2863
_cell_measurement_temperature 298(2)
_cell_measurement_theta_max 68.1940
_cell_measurement_theta_min 4.6090
_cell_volume 665.09(4)
_computing_cell_refinement
;
CrysAlis PRO (Rigaku OD, 2015)
;
_computing_data_collection
;
CrysAlis PRO (Rigaku OD, 2015)
;
_computing_data_reduction
;
CrysAlis PRO (Rigaku OD, 2015)
;
_computing_molecular_graphics
;
PLATON (Spek,2009) and Mercury (Macrae <i>et al.</i>,  2008)
;
_computing_publication_material
;
SHELXL2014 (Sheldrick, 2015), publCIF (Westrip, 2010) and
WinGX (Farrugia, 2012)
;
_computing_structure_refinement
;
SHELXL2014 (Sheldrick, 2015)
;
_computing_structure_solution
;
SIR2014 (Burla <i>et al.</i>,  2015)
;
_diffrn_ambient_temperature 298(2)
_diffrn_detector_area_resol_mean 5.3048
_diffrn_measured_fraction_theta_full 0.960
_diffrn_measured_fraction_theta_max 0.954
_diffrn_measurement_device_type 'Rigaku Oxford Diffraction SuperNova, Dual, Cu at zero, Atlas S2'
_diffrn_measurement_method '\w scans'
_diffrn_radiation_monochromator mirror
_diffrn_radiation_type CuK\a
_diffrn_radiation_wavelength 1.54184
_diffrn_reflns_av_R_equivalents 0.0181
_diffrn_reflns_limit_h_max 6
_diffrn_reflns_limit_h_min -6
_diffrn_reflns_limit_k_max 4
_diffrn_reflns_limit_k_min -4
_diffrn_reflns_limit_l_max 34
_diffrn_reflns_limit_l_min -34
_diffrn_reflns_number 4661
_diffrn_reflns_theta_full 67.000
_diffrn_reflns_theta_max 68.532
_diffrn_reflns_theta_min 6.124
_exptl_absorpt_coefficient_mu 0.828
_exptl_absorpt_correction_T_max 1.00000
_exptl_absorpt_correction_T_min 0.85758
_exptl_absorpt_correction_type multi-scan
_exptl_absorpt_process_details
;
(CrysAlis PRO; Rigaku OD, 2015)
;
_exptl_crystal_colour Pale-yellow
_exptl_crystal_density_diffrn 1.399
_exptl_crystal_description prism
_exptl_crystal_F_000 292
_exptl_crystal_size_max 0.25
_exptl_crystal_size_mid 0.16
_exptl_crystal_size_min 0.09
_refine_diff_density_max 0.103
_refine_diff_density_min -0.096
_refine_ls_abs_structure_details
;
Flack <i>x</i> determined using 559 quotients
[(<i>I</i>^+^)-(<i>I</i>^-^)]/[(<i>I</i>^+^)+(<i>I</i>^-^)]
(Parsons <i>et al.</i>,  2013)
;
_refine_ls_abs_structure_Flack -0.02(10)
_refine_ls_extinction_method none
_refine_ls_goodness_of_fit_ref 1.122
_refine_ls_hydrogen_treatment constr
_refine_ls_matrix_type full
_refine_ls_number_constraints 48
_refine_ls_number_parameters 191
_refine_ls_number_reflns 1780
_refine_ls_number_restraints 2
_refine_ls_restrained_S_all 1.121
_refine_ls_R_factor_all 0.0312
_refine_ls_R_factor_gt 0.0297
_refine_ls_shift/su_max 0.000
_refine_ls_shift/su_mean 0.000
_refine_ls_structure_factor_coef Fsqd
_refine_ls_weighting_details 'w=1/[\s^2^(Fo^2^)+(0.0313P)^2^+0.1164P] where P=(Fo^2^+2Fc^2^)/3'
_refine_ls_weighting_scheme calc
_refine_ls_wR_factor_gt 0.0783
_refine_ls_wR_factor_ref 0.0794
_reflns_number_gt 1713
_reflns_number_total 1780
_reflns_threshold_expression 'I > 2\s(I)'
_cod_data_source_file bh4038sup1.cif
_cod_data_source_block I
_cod_database_code 1549666

loop_
_space_group_symop_operation_xyz
'x, y, z'
'x, -y, z+1/2'

loop_
_atom_site_type_symbol
_atom_site_label
_atom_site_fract_x
_atom_site_fract_y
_atom_site_fract_z
_atom_site_U_iso_or_equiv
_atom_site_adp_type
_atom_site_calc_flag
_atom_site_occupancy
O O1 0.5429(3) 0.0843(6) 0.49733(7) 0.0518(5) Uani d 1
O O2 0.4691(5) 0.3534(7) 0.56175(10) 0.0743(7) Uani d 1
O O3 0.6523(4) -0.4691(6) 0.35649(8) 0.0610(6) Uani d 1
O O4 0.9336(4) -0.2152(7) 0.31623(9) 0.0716(7) Uani d 1
C C1 0.6049(6) 0.1755(9) 0.54165(12) 0.0565(8) Uani d 1
C C2 0.8274(6) 0.0560(9) 0.55949(12) 0.0590(8) Uani d 1
H H2 0.8734 0.1118 0.5895 0.071 Uiso calc 1
C C3 0.9685(5) -0.1326(8) 0.53400(11) 0.0543(8) Uani d 1
H H3 1.1104 -0.2068 0.5464 0.065 Uiso calc 1
C C4 0.9024(5) -0.2212(7) 0.48762(11) 0.0454(6) Uani d 1
C C5 0.6875(5) -0.1073(7) 0.47053(10) 0.0451(7) Uani d 1
C C6 0.6086(5) -0.1821(7) 0.42646(11) 0.0467(7) Uani d 1
H H6 0.4639 -0.1057 0.4158 0.056 Uiso calc 1
C C7 0.7490(5) -0.3724(8) 0.39873(10) 0.0503(7) Uani d 1
C C8 0.9663(5) -0.4892(8) 0.41398(11) 0.0541(8) Uani d 1
H H8 1.0600 -0.6153 0.3946 0.065 Uiso calc 1
C C9 1.0394(5) -0.4145(8) 0.45818(12) 0.0526(8) Uani d 1
H H9 1.1833 -0.4940 0.4688 0.063 Uiso calc 1
C C10 0.7591(5) -0.3791(8) 0.31640(11) 0.0493(7) Uani d 1
C C11 0.6263(5) -0.5016(7) 0.27583(11) 0.0464(6) Uani d 1
C C12 0.7106(6) -0.4371(8) 0.23191(11) 0.0565(8) Uani d 1
H H12 0.8512 -0.3235 0.2286 0.068 Uiso calc 1
C C13 0.5873(6) -0.5405(9) 0.19322(11) 0.0595(9) Uani d 1
H H13 0.6466 -0.4965 0.1640 0.071 Uiso calc 1
C C14 0.3763(6) -0.7088(8) 0.19696(11) 0.0545(8) Uani d 1
C C15 0.2946(6) -0.7738(8) 0.24099(12) 0.0570(8) Uani d 1
H H15 0.1542 -0.8880 0.2443 0.068 Uiso calc 1
C C16 0.4162(5) -0.6737(8) 0.27977(11) 0.0522(7) Uani d 1
H H16 0.3578 -0.7212 0.3089 0.063 Uiso calc 1
C C17 0.2387(8) -0.8184(10) 0.15511(14) 0.0719(10) Uani d 1
H H17A 0.2586 -0.6605 0.1306 0.108 Uiso calc 1
H H17B 0.0756 -0.8333 0.1627 0.108 Uiso calc 1
H H17C 0.2939 -1.0315 0.1453 0.108 Uiso calc 1

loop_
_atom_site_aniso_label
_atom_site_aniso_U_11
_atom_site_aniso_U_22
_atom_site_aniso_U_33
_atom_site_aniso_U_12
_atom_site_aniso_U_13
_atom_site_aniso_U_23
O1 0.0435(11) 0.0589(13) 0.0530(13) 0.0018(9) -0.0057(10) 0.0054(10)
O2 0.0723(16) 0.0801(18) 0.0708(16) 0.0088(14) 0.0031(13) -0.0090(14)
O3 0.0560(13) 0.0790(16) 0.0480(12) -0.0217(11) -0.0004(10) 0.0008(11)
O4 0.0611(14) 0.0904(19) 0.0631(14) -0.0315(13) -0.0038(12) 0.0086(13)
C1 0.0577(19) 0.0562(18) 0.0555(18) -0.0068(16) -0.0008(16) 0.0037(15)
C2 0.061(2) 0.066(2) 0.0491(17) -0.0048(16) -0.0131(16) 0.0047(15)
C3 0.0461(17) 0.0604(18) 0.0561(18) -0.0053(14) -0.0127(14) 0.0142(16)
C4 0.0378(14) 0.0474(15) 0.0507(16) -0.0084(11) -0.0060(12) 0.0135(12)
C5 0.0406(15) 0.0448(15) 0.0496(16) -0.0067(11) -0.0019(13) 0.0100(13)
C6 0.0375(14) 0.0535(16) 0.0490(15) -0.0086(12) -0.0064(12) 0.0114(13)
C7 0.0486(17) 0.0569(17) 0.0454(16) -0.0170(13) -0.0025(14) 0.0068(13)
C8 0.0478(17) 0.0570(18) 0.0577(19) -0.0041(13) 0.0045(15) 0.0049(14)
C9 0.0404(16) 0.0528(18) 0.0646(19) -0.0014(12) -0.0020(15) 0.0131(14)
C10 0.0484(17) 0.0478(15) 0.0517(17) 0.0017(13) 0.0008(13) 0.0055(13)
C11 0.0446(15) 0.0454(15) 0.0493(16) 0.0034(12) 0.0006(13) 0.0014(12)
C12 0.0550(18) 0.0554(18) 0.0591(19) -0.0072(13) 0.0055(16) 0.0060(15)
C13 0.064(2) 0.069(2) 0.0448(17) 0.0011(16) 0.0041(16) 0.0050(15)
C14 0.0597(18) 0.0492(17) 0.0544(18) 0.0052(14) -0.0066(15) -0.0024(14)
C15 0.0531(17) 0.0596(19) 0.0584(19) -0.0084(14) -0.0007(15) -0.0006(15)
C16 0.0517(17) 0.0563(18) 0.0488(16) -0.0045(14) 0.0034(14) 0.0016(14)
C17 0.084(3) 0.072(2) 0.059(2) -0.0031(19) -0.0116(19) -0.0060(18)

loop_
_atom_type_symbol
_atom_type_description
_atom_type_scat_dispersion_real
_atom_type_scat_dispersion_imag
_atom_type_scat_source
C C 0.0181 0.0091 'International Tables Vol C Tables 4.2.6.8 and 6.1.1.4'
H H 0.0000 0.0000 'International Tables Vol C Tables 4.2.6.8 and 6.1.1.4'
O O 0.0492 0.0322 'International Tables Vol C Tables 4.2.6.8 and 6.1.1.4'

loop_
_geom_angle_atom_site_label_1
_geom_angle_atom_site_label_2
_geom_angle_atom_site_label_3
_geom_angle
C1 O1 C5 121.7(2)
C10 O3 C7 119.7(2)
O2 C1 O1 116.6(3)
O2 C1 C2 126.2(4)
O1 C1 C2 117.2(3)
C3 C2 C1 121.7(3)
C3 C2 H2 119.2
C1 C2 H2 119.2
C2 C3 C4 120.3(3)
C2 C3 H3 119.8
C4 C3 H3 119.8
C5 C4 C9 117.6(3)
C5 C4 C3 118.0(3)
C9 C4 C3 124.4(3)
O1 C5 C6 116.9(3)
O1 C5 C4 121.1(3)
C6 C5 C4 122.0(3)
C7 C6 C5 118.4(3)
C7 C6 H6 120.8
C5 C6 H6 120.8
C6 C7 O3 116.2(3)
C6 C7 C8 121.8(3)
O3 C7 C8 121.7(3)
C9 C8 C7 118.6(3)
C9 C8 H8 120.7
C7 C8 H8 120.7
C8 C9 C4 121.6(3)
C8 C9 H9 119.2
C4 C9 H9 119.2
O4 C10 O3 122.1(3)
O4 C10 C11 127.0(3)
O3 C10 C11 110.9(2)
C12 C11 C16 118.5(3)
C12 C11 C10 119.0(3)
C16 C11 C10 122.5(3)
C13 C12 C11 120.4(3)
C13 C12 H12 119.8
C11 C12 H12 119.8
C12 C13 C14 121.3(3)
C12 C13 H13 119.4
C14 C13 H13 119.4
C15 C14 C13 117.8(3)
C15 C14 C17 120.4(3)
C13 C14 C17 121.8(3)
C16 C15 C14 121.5(3)
C16 C15 H15 119.2
C14 C15 H15 119.2
C15 C16 C11 120.5(3)
C15 C16 H16 119.8
C11 C16 H16 119.8
C14 C17 H17A 109.5
C14 C17 H17B 109.5
H17A C17 H17B 109.5
C14 C17 H17C 109.5
H17A C17 H17C 109.5
H17B C17 H17C 109.5

loop_
_geom_bond_atom_site_label_1
_geom_bond_atom_site_label_2
_geom_bond_distance
O1 C1 1.375(4)
O1 C5 1.377(3)
O2 C1 1.210(4)
O3 C7 1.389(4)
O3 C10 1.366(4)
O4 C10 1.195(4)
C2 C1 1.446(5)
C2 C3 1.336(5)
C2 H2 0.9300
C3 H3 0.9300
C4 C3 1.434(4)
C4 C9 1.400(4)
C5 C4 1.393(4)
C6 C5 1.379(4)
C6 C7 1.375(4)
C6 H6 0.9300
C7 C8 1.392(5)
C8 H8 0.9300
C9 C8 1.372(5)
C9 H9 0.9300
C11 C10 1.473(5)
C11 C12 1.388(4)
C11 C16 1.391(4)
C12 H12 0.9300
C13 C12 1.378(5)
C13 H13 0.9300
C14 C13 1.387(5)
C14 C17 1.500(5)
C15 C14 1.386(4)
C15 H15 0.9300
C16 C15 1.371(5)
C16 H16 0.9300
C17 H17A 0.9600
C17 H17B 0.9600
C17 H17C 0.9600

loop_
_geom_hbond_atom_site_label_D
_geom_hbond_atom_site_label_H
_geom_hbond_atom_site_label_A
_geom_hbond_site_symmetry_A
_geom_hbond_distance_DH
_geom_hbond_distance_HA
_geom_hbond_distance_DA
_geom_hbond_angle_DHA
_geom_hbond_publ_flag
C16 H16 O3 . 0.93 2.38 2.708(4) 100.2 y
C1 O2 Cg1 1_565 1.210(4) 3.294(3) 3.431(4) 86.1(2) y
C1 O2 Cg4 1_565 1.210(4) 3.613(3) 3.412(4) 70.8(2) y

loop_
_geom_torsion_atom_site_label_1
_geom_torsion_atom_site_label_2
_geom_torsion_atom_site_label_3
_geom_torsion_atom_site_label_4
_geom_torsion
C5 C6 C7 O3 173.7(2)
C5 C6 C7 C8 -0.1(4)
C10 O3 C7 C6 120.7(3)
C10 O3 C7 C8 -65.6(4)
C1 O1 C5 C6 -179.5(3)
C1 O1 C5 C4 0.9(4)
C7 C6 C5 O1 179.8(2)
C7 C6 C5 C4 -0.6(4)
O1 C5 C4 C9 -179.9(2)
C6 C5 C4 C9 0.6(4)
O1 C5 C4 C3 0.0(4)
C6 C5 C4 C3 -179.5(3)
C5 C4 C9 C8 0.2(4)
C3 C4 C9 C8 -179.7(3)
C12 C11 C16 C15 -0.7(5)
C10 C11 C16 C15 177.9(3)
C1 C2 C3 C4 0.3(5)
C5 C4 C3 C2 -0.6(4)
C9 C4 C3 C2 179.3(3)
C7 O3 C10 O4 -0.8(5)
C7 O3 C10 C11 -179.0(3)
C12 C11 C10 O4 2.7(5)
C16 C11 C10 O4 -175.8(3)
C12 C11 C10 O3 -179.2(3)
C16 C11 C10 O3 2.3(4)
C11 C16 C15 C14 0.2(5)
C4 C9 C8 C7 -0.9(4)
C6 C7 C8 C9 0.8(4)
O3 C7 C8 C9 -172.6(3)
C16 C15 C14 C13 0.5(5)
C16 C15 C14 C17 -179.4(3)
C15 C14 C13 C12 -0.8(5)
C17 C14 C13 C12 179.1(3)
C5 O1 C1 O2 177.6(3)
C5 O1 C1 C2 -1.2(4)
C3 C2 C1 O2 -178.0(3)
C3 C2 C1 O1 0.6(5)
C14 C13 C12 C11 0.4(5)
C16 C11 C12 C13 0.4(5)
C10 C11 C12 C13 -178.2(3)

_cod_database_fobs_code 1549666
